data_4337545
loop_
_publ_author_name
'Wilson, Richard E.'
'Schnaars, David D.'
'Andrews, Michael B.'
'Cahill, C. L.'

_publ_section_title
;
 Supramolecular interactions in PuO2Cl4(2-) and PuCl6(2-) complexes with
 protonated pyridines: synthesis, crystal structures, and Raman
 spectroscopy.
;
_journal_issue 1
_journal_name_full 'Inorganic chemistry'
_journal_page_first 383
_journal_page_last 392
_journal_paper_doi 10.1021/ic4023294
_journal_volume 53
_journal_year 2014
_chemical_formula_sum 'C30 H30 Cl10 N6 Pu'
_chemical_formula_weight 1068.15
_chemical_name_systematic
; 
 ? 
;
_space_group_IT_number 2
_symmetry_cell_setting triclinic
_symmetry_space_group_name_Hall '-P 1'
_symmetry_space_group_name_H-M 'P -1'
_atom_sites_solution_hydrogens geom
_atom_sites_solution_primary direct
_atom_sites_solution_secondary difmap
_audit_creation_method SHELXL-97
_cell_angle_alpha 83.524(2)
_cell_angle_beta 73.930(2)
_cell_angle_gamma 88.640(2)
_cell_formula_units_Z 1
_cell_length_a 7.3488(8)
_cell_length_b 10.9808(12)
_cell_length_c 12.0278(14)
_cell_measurement_reflns_used 14599
_cell_measurement_temperature 100(2)
_cell_measurement_theta_max 30.54
_cell_measurement_theta_min 1.77
_cell_volume 926.69(18)
_computing_structure_refinement 'SHELXL-97 (Sheldrick, 2008)'
_computing_structure_solution 'SHELXS-97 (Sheldrick, 2008)'
_diffrn_ambient_temperature 100(2)
_diffrn_measured_fraction_theta_full 0.995
_diffrn_measured_fraction_theta_max 0.921
_diffrn_radiation_monochromator graphite
_diffrn_radiation_source 'fine-focus sealed tube'
_diffrn_radiation_type MoK\a
_diffrn_radiation_wavelength 0.71073
_diffrn_reflns_av_R_equivalents 0.0346
_diffrn_reflns_av_sigmaI/netI 0.0454
_diffrn_reflns_limit_h_max 9
_diffrn_reflns_limit_h_min -10
_diffrn_reflns_limit_k_max 15
_diffrn_reflns_limit_k_min -15
_diffrn_reflns_limit_l_max 17
_diffrn_reflns_limit_l_min -16
_diffrn_reflns_number 14599
_diffrn_reflns_theta_full 25.00
_diffrn_reflns_theta_max 30.54
_diffrn_reflns_theta_min 1.77
_exptl_absorpt_coefficient_mu 2.532
_exptl_absorpt_correction_T_max 0.780
_exptl_absorpt_correction_T_min 0.750
_exptl_absorpt_correction_type multi-scan
_exptl_absorpt_process_details SADABS
_exptl_crystal_colour orange
_exptl_crystal_density_diffrn 1.914
_exptl_crystal_density_meas ?
_exptl_crystal_density_method 'not measured'
_exptl_crystal_description plate
_exptl_crystal_F_000 516
_exptl_crystal_size_max 0.5
_exptl_crystal_size_mid 0.1
_exptl_crystal_size_min 0.1
_refine_diff_density_max 1.210
_refine_diff_density_min -0.615
_refine_diff_density_rms 0.142
_refine_ls_extinction_method none
_refine_ls_goodness_of_fit_ref 1.013
_refine_ls_hydrogen_treatment mixed
_refine_ls_matrix_type full
_refine_ls_number_parameters 222
_refine_ls_number_reflns 5235
_refine_ls_number_restraints 0
_refine_ls_restrained_S_all 1.013
_refine_ls_R_factor_all 0.0322
_refine_ls_R_factor_gt 0.0287
_refine_ls_shift/su_max 0.001
_refine_ls_shift/su_mean 0.000
_refine_ls_structure_factor_coef Fsqd
_refine_ls_weighting_details 'calc w=1/[\s^2^(Fo^2^)+(0.0284P)^2^+0.0000P] where P=(Fo^2^+2Fc^2^)/3'
_refine_ls_weighting_scheme calc
_refine_ls_wR_factor_gt 0.0573
_refine_ls_wR_factor_ref 0.0587
_reflns_number_gt 4917
_reflns_number_total 5235
_reflns_threshold_expression >2sigma(I)
_cod_data_source_file ic4023294_si_001.cif
_cod_data_source_block six
_cod_depositor_comments
;
The following automatic conversions were performed:

'_exptl_crystal_density_meas' value 'not measured' was changed to '?'
- the value is perceived as not measured.

Automatic conversion script
Id: cif_fix_values 3008 2015-01-20 13:52:24Z robertas 
;
_cod_original_sg_symbol_H-M P-1
_cod_database_code 4337545

loop_
_symmetry_equiv_pos_as_xyz
'x, y, z'
'-x, -y, -z'

loop_
_atom_site_label
_atom_site_type_symbol
_atom_site_fract_x
_atom_site_fract_y
_atom_site_fract_z
_atom_site_U_iso_or_equiv
_atom_site_adp_type
_atom_site_occupancy
_atom_site_symmetry_multiplicity
_atom_site_calc_flag
_atom_site_refinement_flags
Pu1 Pu 1.0000 0.5000 0.0000 0.01406(5) Uani 1 2 d S
N3 N 0.3965(4) 0.3440(2) 0.5450(2) 0.0191(5) Uani 1 1 d .
N1 N 0.7678(3) 0.1181(2) -0.1202(2) 0.0190(5) Uani 1 1 d .
H1A H 0.8413 0.1105 -0.1905 0.023 Uiso 1 1 calc R
N2 N 0.1470(4) 0.1422(2) 0.4286(2) 0.0213(5) Uani 1 1 d .
Cl1 Cl 1.25739(10) 0.49490(6) 0.10911(6) 0.01881(14) Uani 1 1 d .
Cl2 Cl 0.89494(10) 0.71529(6) 0.06187(6) 0.02048(14) Uani 1 1 d .
Cl3 Cl 0.77368(11) 0.39000(7) 0.18595(6) 0.02673(17) Uani 1 1 d .
Cl4 Cl 0.73605(10) 0.21686(7) 0.58847(6) 0.02178(15) Uani 1 1 d .
Cl5 Cl 0.11516(10) 0.05754(7) 0.69838(6) 0.01978(14) Uani 1 1 d .
C13 C 0.0846(4) 0.4670(2) 0.5100(2) 0.0157(5) Uani 1 1 d .
C10 C 0.2194(4) 0.1925(3) 0.2265(3) 0.0181(6) Uani 1 1 d .
H10A H 0.1831 0.2274 0.1600 0.022 Uiso 1 1 calc R
C2 C 0.6650(4) 0.0424(3) 0.0781(3) 0.0182(6) Uani 1 1 d .
H2A H 0.6732 -0.0168 0.1405 0.022 Uiso 1 1 calc R
C14 C 0.2454(4) 0.4530(3) 0.4173(3) 0.0199(6) Uani 1 1 d .
H14A H 0.2477 0.4866 0.3406 0.024 Uiso 1 1 calc R
C5 C 0.6467(4) 0.2113(3) -0.1048(3) 0.0190(6) Uani 1 1 d .
H5A H 0.6422 0.2689 -0.1691 0.023 Uiso 1 1 calc R
C8 C 0.3191(5) 0.0958(3) 0.4212(3) 0.0246(7) Uani 1 1 d .
H8A H 0.3513 0.0625 0.4896 0.029 Uiso 1 1 calc R
C15 C 0.3991(4) 0.3911(3) 0.4371(3) 0.0213(6) Uani 1 1 d .
H15A H 0.5078 0.3815 0.3741 0.026 Uiso 1 1 calc R
C12 C 0.0892(4) 0.4161(3) 0.6201(2) 0.0208(6) Uani 1 1 d .
H12A H -0.0171 0.4237 0.6852 0.025 Uiso 1 1 calc R
C9 C 0.0934(4) 0.1897(3) 0.3358(3) 0.0214(6) Uani 1 1 d .
H9A H -0.0307 0.2214 0.3448 0.026 Uiso 1 1 calc R
C4 C 0.5285(4) 0.2242(3) 0.0040(2) 0.0183(6) Uani 1 1 d .
H4A H 0.4438 0.2913 0.0153 0.022 Uiso 1 1 calc R
C7 C 0.4494(4) 0.0964(3) 0.3140(3) 0.0230(6) Uani 1 1 d .
H7A H 0.5726 0.0644 0.3081 0.028 Uiso 1 1 calc R
C11 C 0.2474(4) 0.3545(3) 0.6355(3) 0.0212(6) Uani 1 1 d .
H11A H 0.2498 0.3195 0.7110 0.025 Uiso 1 1 calc R
C6 C 0.3998(4) 0.1441(2) 0.2142(2) 0.0164(5) Uani 1 1 d .
C1 C 0.7804(4) 0.0357(3) -0.0317(2) 0.0184(6) Uani 1 1 d .
H1B H 0.8706 -0.0281 -0.0454 0.022 Uiso 1 1 calc R
C3 C 0.5340(4) 0.1383(3) 0.0971(2) 0.0165(5) Uani 1 1 d .
H1 H 0.492(5) 0.300(3) 0.562(3) 0.028(10) Uiso 1 1 d .
H2 H 0.070(5) 0.143(3) 0.493(3) 0.033(10) Uiso 1 1 d .

loop_
_atom_site_aniso_label
_atom_site_aniso_U_11
_atom_site_aniso_U_22
_atom_site_aniso_U_33
_atom_site_aniso_U_23
_atom_site_aniso_U_13
_atom_site_aniso_U_12
Pu1 0.01406(7) 0.01553(8) 0.01163(7) -0.00142(5) -0.00200(5) 0.00013(5)
N3 0.0186(12) 0.0194(13) 0.0204(12) -0.0035(10) -0.0068(10) 0.0024(10)
N1 0.0165(12) 0.0231(13) 0.0166(12) -0.0072(10) -0.0007(9) -0.0028(10)
N2 0.0245(13) 0.0182(13) 0.0165(12) -0.0036(10) 0.0030(10) -0.0028(10)
Cl1 0.0190(3) 0.0199(3) 0.0184(3) -0.0029(3) -0.0064(3) 0.0010(3)
Cl2 0.0237(3) 0.0191(3) 0.0199(3) -0.0049(3) -0.0075(3) 0.0033(3)
Cl3 0.0261(4) 0.0320(4) 0.0171(3) 0.0001(3) 0.0016(3) -0.0072(3)
Cl4 0.0167(3) 0.0256(4) 0.0220(3) -0.0021(3) -0.0043(3) 0.0049(3)
Cl5 0.0177(3) 0.0253(4) 0.0148(3) -0.0024(3) -0.0022(3) 0.0034(3)
C13 0.0167(13) 0.0151(13) 0.0157(13) -0.0026(10) -0.0047(10) -0.0011(10)
C10 0.0191(14) 0.0157(14) 0.0185(14) -0.0019(11) -0.0032(11) -0.0010(11)
C2 0.0168(13) 0.0216(15) 0.0172(13) -0.0027(11) -0.0063(11) 0.0017(11)
C14 0.0201(14) 0.0239(15) 0.0146(13) -0.0004(11) -0.0039(11) 0.0020(11)
C5 0.0197(14) 0.0186(14) 0.0173(14) -0.0011(11) -0.0031(11) -0.0024(11)
C8 0.0309(17) 0.0232(16) 0.0180(14) -0.0019(12) -0.0049(13) 0.0062(13)
C15 0.0172(14) 0.0256(16) 0.0186(14) -0.0026(12) -0.0010(11) 0.0024(11)
C12 0.0182(14) 0.0272(16) 0.0151(13) -0.0020(12) -0.0018(11) 0.0029(12)
C9 0.0191(14) 0.0188(14) 0.0248(15) -0.0054(12) -0.0023(12) -0.0007(11)
C4 0.0170(13) 0.0180(14) 0.0188(14) -0.0033(11) -0.0028(11) -0.0003(11)
C7 0.0236(15) 0.0262(16) 0.0185(14) -0.0022(12) -0.0052(12) 0.0060(12)
C11 0.0209(14) 0.0260(16) 0.0172(14) -0.0008(12) -0.0068(11) 0.0016(12)
C6 0.0184(13) 0.0124(13) 0.0174(13) -0.0028(10) -0.0026(11) -0.0002(10)
C1 0.0160(13) 0.0201(14) 0.0201(14) -0.0075(12) -0.0049(11) 0.0023(11)
C3 0.0149(13) 0.0170(14) 0.0178(13) -0.0031(11) -0.0044(11) 0.0006(10)

loop_
_atom_type_symbol
_atom_type_description
_atom_type_scat_dispersion_real
_atom_type_scat_dispersion_imag
_atom_type_scat_source
C C 0.0033 0.0016 'International Tables Vol C Tables 4.2.6.8 and 6.1.1.4'
Cl Cl 0.1484 0.1585 'International Tables Vol C Tables 4.2.6.8 and 6.1.1.4'
N N 0.0061 0.0033 'International Tables Vol C Tables 4.2.6.8 and 6.1.1.4'
Pu Pu -9.4100 4.3056 'International Tables Vol C Tables 4.2.6.8 and 6.1.1.4'
H H 0.0000 0.0000 'International Tables Vol C Tables 4.2.6.8 and 6.1.1.4'

loop_
_geom_angle_atom_site_label_1
_geom_angle_atom_site_label_2
_geom_angle_atom_site_label_3
_geom_angle
_geom_angle_site_symmetry_1
_geom_angle_site_symmetry_3
Cl3 Pu1 Cl3 180.0 2_765 .
Cl3 Pu1 Cl1 91.54(3) 2_765 .
Cl3 Pu1 Cl1 88.46(2) . .
Cl3 Pu1 Cl1 88.46(3) 2_765 2_765
Cl3 Pu1 Cl1 91.54(2) . 2_765
Cl1 Pu1 Cl1 180.0 . 2_765
Cl3 Pu1 Cl2 87.40(2) 2_765 .
Cl3 Pu1 Cl2 92.60(2) . .
Cl1 Pu1 Cl2 90.47(2) . .
Cl1 Pu1 Cl2 89.53(2) 2_765 .
Cl3 Pu1 Cl2 92.60(2) 2_765 2_765
Cl3 Pu1 Cl2 87.40(2) . 2_765
Cl1 Pu1 Cl2 89.53(2) . 2_765
Cl1 Pu1 Cl2 90.47(2) 2_765 2_765
Cl2 Pu1 Cl2 180.0 . 2_765
C11 N3 C15 122.0(3) . .
C11 N3 H1 114(2) . .
C15 N3 H1 124(2) . .
C5 N1 C1 121.8(3) . .
C5 N1 H1A 119.1 . .
C1 N1 H1A 119.1 . .
C9 N2 C8 122.9(3) . .
C9 N2 H2 117(3) . .
C8 N2 H2 120(3) . .
C12 C13 C14 117.4(3) . .
C12 C13 C13 121.7(3) . 2_566
C14 C13 C13 120.9(3) . 2_566
C9 C10 C6 119.8(3) . .
C9 C10 H10A 120.1 . .
C6 C10 H10A 120.1 . .
C1 C2 C3 118.8(3) . .
C1 C2 H2A 120.6 . .
C3 C2 H2A 120.6 . .
C15 C14 C13 120.2(3) . .
C15 C14 H14A 119.9 . .
C13 C14 H14A 119.9 . .
N1 C5 C4 120.2(3) . .
N1 C5 H5A 119.9 . .
C4 C5 H5A 119.9 . .
N2 C8 C7 119.7(3) . .
N2 C8 H8A 120.2 . .
C7 C8 H8A 120.2 . .
N3 C15 C14 120.1(3) . .
N3 C15 H15A 120.0 . .
C14 C15 H15A 120.0 . .
C11 C12 C13 120.2(3) . .
C11 C12 H12A 119.9 . .
C13 C12 H12A 119.9 . .
N2 C9 C10 119.5(3) . .
N2 C9 H9A 120.3 . .
C10 C9 H9A 120.3 . .
C5 C4 C3 119.5(3) . .
C5 C4 H4A 120.3 . .
C3 C4 H4A 120.3 . .
C8 C7 C6 119.7(3) . .
C8 C7 H7A 120.2 . .
C6 C7 H7A 120.2 . .
N3 C11 C12 120.1(3) . .
N3 C11 H11A 119.9 . .
C12 C11 H11A 119.9 . .
C10 C6 C7 118.5(3) . .
C10 C6 C3 121.0(3) . .
C7 C6 C3 120.5(3) . .
N1 C1 C2 120.8(3) . .
N1 C1 H1B 119.6 . .
C2 C1 H1B 119.6 . .
C4 C3 C2 118.9(3) . .
C4 C3 C6 121.2(3) . .
C2 C3 C6 120.0(3) . .

loop_
_geom_bond_atom_site_label_1
_geom_bond_atom_site_label_2
_geom_bond_distance
_geom_bond_site_symmetry_2
Pu1 Cl3 2.5795(7) 2_765
Pu1 Cl3 2.5795(7) .
Pu1 Cl1 2.5799(7) .
Pu1 Cl1 2.5799(7) 2_765
Pu1 Cl2 2.5944(7) .
Pu1 Cl2 2.5944(7) 2_765
N3 C11 1.327(4) .
N3 C15 1.338(4) .
N3 H1 0.90(4) .
N1 C5 1.335(4) .
N1 C1 1.339(4) .
N1 H1A 0.8800 .
N2 C9 1.333(4) .
N2 C8 1.336(4) .
N2 H2 0.82(4) .
C13 C12 1.388(4) .
C13 C14 1.401(4) .
C13 C13 1.487(6) 2_566
C10 C9 1.380(4) .
C10 C6 1.392(4) .
C10 H10A 0.9500 .
C2 C1 1.367(4) .
C2 C3 1.404(4) .
C2 H2A 0.9500 .
C14 C15 1.367(4) .
C14 H14A 0.9500 .
C5 C4 1.375(4) .
C5 H5A 0.9500 .
C8 C7 1.377(4) .
C8 H8A 0.9500 .
C15 H15A 0.9500 .
C12 C11 1.377(4) .
C12 H12A 0.9500 .
C9 H9A 0.9500 .
C4 C3 1.389(4) .
C4 H4A 0.9500 .
C7 C6 1.393(4) .
C7 H7A 0.9500 .
C11 H11A 0.9500 .
C6 C3 1.486(4) .
C1 H1B 0.9500 .
